data_4341111
loop_
_publ_author_name
'Gennari, Marcello'
'Givaja, Gonzalo'
'Castillo, Oscar'
'Hermosilla, Laura'
'G\'omez-Garc\'ia, Carlos J'
'Duboc, Carole'
'Lled\'os, Agust\'i'
'Mas-Ballest\'e, Ruben'
'Zamora, Felix'

_publ_contact_author
;
 Ruben Mas-Balleste, Departamento de Quimica Inorganica. 
 Universidad Autonoma de Madrid, E-28049 Madrid, Spain
;
_publ_section_title
;
 On the Road to MM'X Polymers: Redox Properties of Heterometallic
 Ni&#x00B7;&#x00B7;&#x00B7;Pt Paddlewheel Complexes.
;
_journal_issue 19
_journal_name_full 'Inorganic chemistry'
_journal_page_first 10553
_journal_page_last 10562
_journal_paper_doi 10.1021/ic501659x
_journal_volume 53
_journal_year 2014
_chemical_formula_iupac '[NiPd(mu-C7H5OS)4(H2O)Cl].2(C4H8O)'
_chemical_formula_moiety 'C28 H22 Cl Ni O5 Pt S4, 2 (C4 H8 O)'
_chemical_formula_sum 'C36 H38 Cl Ni O7 Pt S4'
_chemical_formula_weight 1000.15
_chemical_name_systematic
;
tetrakis(mu-thiobenzoato-1kS:2kO)(aqua-2kO)(chlorido-1kCl)
nickelplatinum - tetrahydrofurane (1/2)
;
_space_group_IT_number 33
_symmetry_cell_setting orthorhombic
_symmetry_space_group_name_Hall 'P 2c -2n'
_symmetry_space_group_name_H-M 'P n a 21'
_atom_sites_solution_hydrogens geom
_atom_sites_solution_primary direct
_atom_sites_solution_secondary difmap
_audit_creation_method SHELXL-97
_cell_angle_alpha 90.00
_cell_angle_beta 90.00
_cell_angle_gamma 90.00
_cell_formula_units_Z 4
_cell_length_a 21.743(5)
_cell_length_b 11.782(2)
_cell_length_c 14.893(3)
_cell_measurement_reflns_used 20057
_cell_measurement_temperature 100(2)
_cell_measurement_theta_max 26.42
_cell_measurement_theta_min 1.87
_cell_volume 3815.2(13)
_computing_cell_refinement 'Bruker SMART'
_computing_data_collection 'Bruker SMART'
_computing_data_reduction 'Bruker SAINT'
_computing_molecular_graphics 'Bruker SHELXTL'
_computing_publication_material 'Bruker SHELXTL'
_computing_structure_refinement 'SHELXL-97 (Sheldrick, 1997)'
_computing_structure_solution 'SHELXS-97 (Sheldrick, 1990)'
_diffrn_ambient_temperature 100(2)
_diffrn_measured_fraction_theta_full 0.996
_diffrn_measured_fraction_theta_max 0.996
_diffrn_measurement_device_type 'CCD area detector'
_diffrn_measurement_method 'phi and omega scans'
_diffrn_radiation_monochromator graphite
_diffrn_radiation_source 'fine-focus sealed tube'
_diffrn_radiation_type MoK\a
_diffrn_radiation_wavelength 0.71073
_diffrn_reflns_av_R_equivalents 0.1226
_diffrn_reflns_av_sigmaI/netI 0.2591
_diffrn_reflns_limit_h_max 27
_diffrn_reflns_limit_h_min -23
_diffrn_reflns_limit_k_max 12
_diffrn_reflns_limit_k_min -14
_diffrn_reflns_limit_l_max 14
_diffrn_reflns_limit_l_min -18
_diffrn_reflns_number 20057
_diffrn_reflns_theta_full 26.42
_diffrn_reflns_theta_max 26.42
_diffrn_reflns_theta_min 1.87
_diffrn_standards_decay_% 0
_diffrn_standards_interval_count 0
_diffrn_standards_interval_time 0
_diffrn_standards_number 0
_exptl_absorpt_coefficient_mu 4.492
_exptl_absorpt_correction_T_max 0.865
_exptl_absorpt_correction_T_min 0.461
_exptl_absorpt_correction_type multi-scan
_exptl_absorpt_process_details
;
Bruker (2008). SADABS, APEX2 and SAINT. 
Bruker AXS Inc., Madison, Wisconsin, USA.
;
_exptl_crystal_colour brown
_exptl_crystal_density_diffrn 1.741
_exptl_crystal_density_method 'not measured'
_exptl_crystal_description plate
_exptl_crystal_F_000 1988
_exptl_crystal_size_max 0.18
_exptl_crystal_size_mid 0.16
_exptl_crystal_size_min 0.03
_refine_diff_density_max 1.857
_refine_diff_density_min -3.427
_refine_diff_density_rms 0.498
_refine_ls_abs_structure_details 'Flack H D (1983), Acta Cryst. A39, 876-881'
_refine_ls_abs_structure_Flack -0.05(2)
_refine_ls_extinction_method none
_refine_ls_goodness_of_fit_ref 0.998
_refine_ls_hydrogen_treatment constr
_refine_ls_matrix_type full
_refine_ls_number_parameters 451
_refine_ls_number_reflns 6736
_refine_ls_number_restraints 2
_refine_ls_restrained_S_all 0.965
_refine_ls_R_factor_all 0.1321
_refine_ls_R_factor_gt 0.0554
_refine_ls_shift/su_max 0.001
_refine_ls_shift/su_mean 0.000
_refine_ls_structure_factor_coef Fsqd
_refine_ls_weighting_details 'calc w=1/[\s^2^(Fo^2^)+(0.1012P)^2^+0.0000P] where P=(Fo^2^+2Fc^2^)/3'
_refine_ls_weighting_scheme calc
_refine_ls_wR_factor_gt 0.1214
_refine_ls_wR_factor_ref 0.2183
_reflns_number_gt 3592
_reflns_number_total 6736
_reflns_threshold_expression >2sigma(I)
_cod_data_source_file ic501659x_si_002.cif
_cod_data_source_block compound-2
_cod_depositor_comments 'Adding full bibliography for 4341110--4341111.cif.'
_cod_database_code 4341111

loop_
_symmetry_equiv_pos_as_xyz
'x, y, z'
'-x, -y, z+1/2'
'-x+1/2, y+1/2, z+1/2'
'x+1/2, -y+1/2, z'

loop_
_atom_site_label
_atom_site_type_symbol
_atom_site_fract_x
_atom_site_fract_y
_atom_site_fract_z
_atom_site_U_iso_or_equiv
_atom_site_adp_type
_atom_site_occupancy
_atom_site_symmetry_multiplicity
_atom_site_calc_flag
_atom_site_refinement_flags
Pt1 Pt 0.65041(4) 0.94335(6) 0.71204(8) 0.0088(2) Uani 1 1 d .
Ni1 Ni 0.71646(14) 1.1117(2) 0.74160(18) 0.0071(7) Uani 1 1 d .
Cl1 Cl 0.5841(3) 0.7813(4) 0.6833(4) 0.0142(16) Uani 1 1 d .
S11 S 0.5958(3) 0.9725(5) 0.8466(5) 0.0207(17) Uani 1 1 d .
S21 S 0.5790(3) 1.0591(5) 0.6364(5) 0.0230(17) Uani 1 1 d .
S31 S 0.7038(3) 0.9105(5) 0.5759(4) 0.0197(17) Uani 1 1 d .
S41 S 0.7213(3) 0.8259(5) 0.7876(5) 0.0193(17) Uani 1 1 d .
O11 O 0.6895(8) 1.1123(13) 0.8699(11) 0.017(4) Uani 1 1 d .
O21 O 0.6460(7) 1.2211(9) 0.7039(16) 0.014(3) Uani 1 1 d .
O31 O 0.7445(8) 1.1134(13) 0.6125(12) 0.017(4) Uani 1 1 d .
O41 O 0.7882(7) 1.0107(12) 0.7712(10) 0.012(4) Uani 1 1 d .
O1W O 0.7687(8) 1.2472(12) 0.7692(10) 0.014(4) Uani 1 1 d .
H11W H 0.7621 1.3114 0.7441 0.021 Uiso 1 1 d .
H12W H 0.8060 1.2500 0.7892 0.021 Uiso 1 1 d .
C11 C 0.6401(10) 1.0692(18) 0.9028(16) 0.010(3) Uani 1 1 d .
C12 C 0.6215(11) 1.1082(19) 0.9901(16) 0.012(3) Uani 1 1 d .
C13 C 0.5817(11) 1.0453(19) 1.0416(16) 0.014(3) Uani 1 1 d .
H13 H 0.5674 0.9752 1.0219 0.017 Uiso 1 1 calc R
C14 C 0.5624(12) 1.0919(18) 1.1287(17) 0.015(3) Uani 1 1 d .
H14 H 0.5356 1.0503 1.1645 0.018 Uiso 1 1 calc R
C15 C 0.5840(12) 1.2002(18) 1.1598(17) 0.015(3) Uani 1 1 d .
H15 H 0.5704 1.2304 1.2139 0.018 Uiso 1 1 calc R
C16 C 0.6263(11) 1.2589(19) 1.1059(16) 0.014(3) Uani 1 1 d .
H16 H 0.6420 1.3285 1.1245 0.016 Uiso 1 1 calc R
C17 C 0.6451(13) 1.2100(19) 1.0211(16) 0.014(3) Uani 1 1 d .
H17 H 0.6740 1.2482 0.9863 0.016 Uiso 1 1 calc R
C21 C 0.5967(13) 1.1978(19) 0.6725(16) 0.017(3) Uani 1 1 d .
C22 C 0.5539(13) 1.287(2) 0.6557(17) 0.020(3) Uani 1 1 d .
C23 C 0.4877(13) 1.270(2) 0.6552(18) 0.024(3) Uani 1 1 d .
H23 H 0.4722 1.1993 0.6703 0.029 Uiso 1 1 calc R
C24 C 0.4479(14) 1.354(2) 0.6338(18) 0.026(3) Uani 1 1 d .
H24 H 0.4060 1.3403 0.6267 0.031 Uiso 1 1 calc R
C25 C 0.4732(13) 1.459(2) 0.6233(18) 0.026(3) Uani 1 1 d .
H25 H 0.4465 1.5203 0.6162 0.031 Uiso 1 1 calc R
C26 C 0.5378(13) 1.483(2) 0.6224(18) 0.023(3) Uani 1 1 d .
H26 H 0.5522 1.5560 0.6110 0.028 Uiso 1 1 calc R
C27 C 0.5784(13) 1.3943(19) 0.6392(17) 0.021(3) Uani 1 1 d .
H27 H 0.6207 1.4062 0.6394 0.025 Uiso 1 1 calc R
C31 C 0.7463(11) 1.0345(18) 0.5575(17) 0.011(3) Uani 1 1 d .
C32 C 0.7862(11) 1.0395(18) 0.4820(16) 0.011(3) Uani 1 1 d .
C33 C 0.8299(11) 1.1309(18) 0.4759(16) 0.011(3) Uani 1 1 d .
H33 H 0.8299 1.1876 0.5193 0.013 Uiso 1 1 calc R
C34 C 0.8692(11) 1.1353(18) 0.4112(16) 0.012(3) Uani 1 1 d .
H34 H 0.8961 1.1964 0.4073 0.014 Uiso 1 1 calc R
C35 C 0.8717(11) 1.0476(18) 0.3458(16) 0.013(3) Uani 1 1 d .
H35 H 0.9018 1.0509 0.3015 0.015 Uiso 1 1 calc R
C36 C 0.8315(11) 0.9589(18) 0.3457(16) 0.012(3) Uani 1 1 d .
H36 H 0.8340 0.9018 0.3027 0.015 Uiso 1 1 calc R
C37 C 0.7862(12) 0.9568(18) 0.4132(16) 0.012(3) Uani 1 1 d .
H37 H 0.7560 0.9008 0.4124 0.015 Uiso 1 1 calc R
C41 C 0.7847(12) 0.9079(18) 0.7971(17) 0.014(3) Uani 1 1 d .
C42 C 0.8404(12) 0.8575(19) 0.8345(16) 0.016(3) Uani 1 1 d .
C43 C 0.8397(13) 0.748(2) 0.8807(17) 0.017(3) Uani 1 1 d .
H43 H 0.8032 0.7072 0.8845 0.021 Uiso 1 1 calc R
C44 C 0.8921(12) 0.704(2) 0.9183(17) 0.018(3) Uani 1 1 d .
H44 H 0.8909 0.6365 0.9503 0.022 Uiso 1 1 calc R
C45 C 0.9464(13) 0.762(2) 0.9081(17) 0.019(3) Uani 1 1 d .
H45 H 0.9819 0.7294 0.9316 0.022 Uiso 1 1 calc R
C46 C 0.9523(13) 0.8692(19) 0.8638(16) 0.018(3) Uani 1 1 d .
H46 H 0.9901 0.9058 0.8592 0.021 Uiso 1 1 calc R
C47 C 0.8995(12) 0.9159(19) 0.8282(17) 0.017(3) Uani 1 1 d .
H47 H 0.9015 0.9859 0.7996 0.021 Uiso 1 1 calc R
O5 O 0.7617(9) 1.4106(14) 0.6435(13) 0.031(3) Uani 1 1 d .
C51 C 0.7455(14) 1.403(2) 0.551(2) 0.030(3) Uani 1 1 d .
H51A H 0.7204 1.3363 0.5400 0.036 Uiso 1 1 calc R
H51B H 0.7822 1.3977 0.5139 0.036 Uiso 1 1 calc R
C52 C 0.7079(15) 1.516(2) 0.5271(19) 0.031(4) Uani 1 1 d .
H52A H 0.7254 1.5553 0.4760 0.037 Uiso 1 1 calc R
H52B H 0.6649 1.5000 0.5157 0.037 Uiso 1 1 calc R
C53 C 0.7166(14) 1.581(2) 0.6121(19) 0.031(4) Uani 1 1 d .
H53A H 0.6787 1.5790 0.6464 0.037 Uiso 1 1 calc R
H53B H 0.7253 1.6597 0.5976 0.037 Uiso 1 1 calc R
C54 C 0.7714(13) 1.5317(18) 0.6728(19) 0.030(3) Uani 1 1 d .
H54A H 0.8114 1.5611 0.6556 0.036 Uiso 1 1 calc R
H54B H 0.7646 1.5427 0.7365 0.036 Uiso 1 1 calc R
O6 O 0.8766(11) 1.2689(18) 0.8447(15) 0.054(4) Uani 1 1 d .
C61 C 0.8903(17) 1.389(3) 0.847(2) 0.052(4) Uani 1 1 d .
H61A H 0.8549 1.4332 0.8658 0.062 Uiso 1 1 calc R
H61B H 0.9047 1.4164 0.7894 0.062 Uiso 1 1 calc R
C62 C 0.9414(17) 1.392(3) 0.918(2) 0.052(4) Uani 1 1 d .
H62A H 0.9244 1.4065 0.9768 0.062 Uiso 1 1 calc R
H62B H 0.9712 1.4502 0.9037 0.062 Uiso 1 1 calc R
C64 C 0.9059(13) 1.213(3) 0.924(2) 0.054(4) Uani 1 1 d D
H64A H 0.9076 1.1310 0.9178 0.065 Uiso 1 1 calc R
H64B H 0.8856 1.2327 0.9800 0.065 Uiso 1 1 calc R
C63 C 0.9725(13) 1.271(3) 0.915(2) 0.053(4) Uani 1 1 d D
H63A H 0.9994 1.2558 0.9657 0.063 Uiso 1 1 calc R
H63B H 0.9930 1.2541 0.8588 0.063 Uiso 1 1 calc R

loop_
_atom_site_aniso_label
_atom_site_aniso_U_11
_atom_site_aniso_U_22
_atom_site_aniso_U_33
_atom_site_aniso_U_23
_atom_site_aniso_U_13
_atom_site_aniso_U_12
Pt1 0.0109(4) 0.0037(3) 0.0119(4) 0.0010(6) -0.0010(7) -0.0022(4)
Ni1 0.0107(16) 0.0018(12) 0.0089(19) 0.0012(11) -0.0017(13) -0.0029(12)
Cl1 0.015(3) 0.010(2) 0.018(5) 0.000(2) -0.006(3) -0.008(2)
S11 0.028(4) 0.014(3) 0.020(4) -0.009(3) 0.014(3) -0.008(3)
S21 0.015(4) 0.008(3) 0.046(5) 0.003(3) -0.013(3) 0.000(3)
S31 0.034(5) 0.012(3) 0.013(4) -0.005(3) 0.012(3) -0.016(3)
S41 0.017(4) 0.005(3) 0.036(5) 0.001(3) -0.011(3) -0.003(3)
O11 0.019(6) 0.018(5) 0.013(6) -0.001(4) 0.000(4) -0.006(4)
O21 0.018(5) 0.007(4) 0.017(5) 0.001(4) -0.001(5) 0.001(4)
O31 0.018(6) 0.017(5) 0.016(6) -0.001(4) 0.004(4) -0.004(4)
O41 0.011(5) 0.011(5) 0.015(6) 0.004(4) -0.002(4) -0.002(4)
O1W 0.014(5) 0.012(5) 0.016(6) 0.000(4) -0.001(4) -0.003(4)
C11 0.011(5) 0.010(4) 0.010(4) 0.000(4) 0.000(4) 0.000(4)
C12 0.012(4) 0.012(3) 0.012(4) 0.000(3) 0.000(3) 0.000(3)
C13 0.014(4) 0.015(4) 0.014(4) -0.001(3) 0.000(3) 0.000(3)
C14 0.015(4) 0.015(4) 0.015(4) 0.000(3) -0.001(3) 0.000(3)
C15 0.015(4) 0.014(4) 0.015(4) -0.001(3) -0.001(3) 0.001(3)
C16 0.014(4) 0.013(4) 0.014(4) 0.001(3) 0.000(3) 0.001(3)
C17 0.013(4) 0.014(4) 0.014(4) 0.001(3) 0.000(3) 0.000(3)
C21 0.017(5) 0.016(4) 0.018(5) 0.001(4) -0.002(4) 0.000(4)
C22 0.021(4) 0.019(4) 0.020(4) 0.001(3) -0.002(3) 0.000(3)
C23 0.024(4) 0.024(4) 0.024(4) 0.001(3) -0.001(3) 0.000(3)
C24 0.026(4) 0.027(4) 0.026(4) 0.000(3) -0.001(3) 0.002(3)
C25 0.027(4) 0.026(4) 0.026(4) -0.001(3) -0.002(3) 0.003(3)
C26 0.025(4) 0.021(4) 0.023(4) -0.001(3) -0.002(3) 0.002(3)
C27 0.022(4) 0.019(4) 0.021(4) 0.000(3) -0.003(3) 0.000(3)
C31 0.012(4) 0.009(4) 0.012(5) 0.000(4) 0.001(4) 0.000(4)
C32 0.013(4) 0.010(3) 0.010(4) 0.000(3) 0.000(3) 0.000(3)
C33 0.012(4) 0.010(4) 0.010(4) 0.001(3) 0.000(3) 0.000(3)
C34 0.013(4) 0.011(4) 0.012(4) 0.001(3) 0.000(3) 0.001(3)
C35 0.014(4) 0.012(4) 0.012(4) 0.001(3) 0.000(3) 0.000(3)
C36 0.014(4) 0.011(4) 0.012(4) 0.000(3) 0.000(3) -0.001(3)
C37 0.014(4) 0.011(4) 0.012(4) 0.000(3) 0.000(3) -0.001(3)
C41 0.015(5) 0.013(4) 0.015(5) -0.003(4) 0.000(4) 0.001(4)
C42 0.017(4) 0.016(4) 0.016(4) -0.002(3) 0.000(3) 0.001(3)
C43 0.018(4) 0.017(4) 0.017(4) -0.001(3) 0.000(3) 0.001(3)
C44 0.018(4) 0.019(4) 0.018(4) -0.001(3) -0.001(3) 0.003(3)
C45 0.018(4) 0.019(4) 0.018(4) -0.002(3) -0.001(3) 0.002(3)
C46 0.018(4) 0.018(4) 0.018(4) -0.003(3) -0.001(3) 0.001(3)
C47 0.018(4) 0.017(4) 0.017(4) -0.002(3) 0.000(3) 0.000(3)
O5 0.035(4) 0.028(4) 0.031(4) 0.001(3) -0.001(3) 0.000(3)
C51 0.033(4) 0.028(4) 0.030(4) 0.000(3) 0.000(3) 0.002(3)
C52 0.032(5) 0.029(4) 0.031(5) 0.000(3) 0.001(3) 0.001(3)
C53 0.032(4) 0.029(4) 0.032(5) -0.001(3) 0.002(3) 0.001(3)
C54 0.033(4) 0.027(4) 0.031(4) 0.000(3) 0.000(3) 0.000(3)
O6 0.054(5) 0.051(5) 0.056(5) 0.001(3) -0.007(3) -0.003(3)
C61 0.053(5) 0.050(5) 0.053(5) 0.001(3) -0.004(3) -0.001(3)
C62 0.053(5) 0.050(5) 0.053(5) 0.000(3) -0.003(3) -0.001(3)
C64 0.055(5) 0.052(5) 0.055(5) 0.001(3) -0.005(3) -0.002(3)
C63 0.054(5) 0.051(5) 0.054(5) 0.000(3) -0.003(3) -0.001(3)

loop_
_atom_type_symbol
_atom_type_description
_atom_type_scat_dispersion_real
_atom_type_scat_dispersion_imag
_atom_type_scat_source
C C 0.0033 0.0016 'International Tables Vol C Tables 4.2.6.8 and 6.1.1.4'
H H 0.0000 0.0000 'International Tables Vol C Tables 4.2.6.8 and 6.1.1.4'
O O 0.0106 0.0060 'International Tables Vol C Tables 4.2.6.8 and 6.1.1.4'
S S 0.1246 0.1234 'International Tables Vol C Tables 4.2.6.8 and 6.1.1.4'
Ni Ni 0.3393 1.1124 'International Tables Vol C Tables 4.2.6.8 and 6.1.1.4'
Pt Pt -1.7033 8.3905 'International Tables Vol C Tables 4.2.6.8 and 6.1.1.4'
Cl Cl 0.1484 0.1585 'International Tables Vol C Tables 4.2.6.8 and 6.1.1.4'

loop_
_geom_angle_atom_site_label_1
_geom_angle_atom_site_label_2
_geom_angle_atom_site_label_3
_geom_angle
S21 Pt1 S11 89.4(3)
S21 Pt1 S41 179.4(2)
S11 Pt1 S41 90.5(3)
S21 Pt1 S31 90.5(3)
S11 Pt1 S31 178.7(2)
S41 Pt1 S31 89.6(3)
S21 Pt1 Cl1 88.8(2)
S11 Pt1 Cl1 88.0(2)
S41 Pt1 Cl1 90.6(2)
S31 Pt1 Cl1 90.7(2)
S21 Pt1 Ni1 90.21(17)
S11 Pt1 Ni1 91.39(17)
S41 Pt1 Ni1 90.34(16)
S31 Pt1 Ni1 89.94(16)
Cl1 Pt1 Ni1 178.88(17)
O11 Ni1 O1W 88.1(6)
O11 Ni1 O41 91.2(7)
O1W Ni1 O41 89.2(6)
O11 Ni1 O31 179.0(7)
O1W Ni1 O31 90.9(6)
O41 Ni1 O31 88.9(7)
O11 Ni1 O21 92.3(8)
O1W Ni1 O21 88.8(6)
O41 Ni1 O21 176.0(7)
O31 Ni1 O21 87.7(8)
O11 Ni1 Pt1 90.2(5)
O1W Ni1 Pt1 178.3(5)
O41 Ni1 Pt1 90.9(4)
O31 Ni1 Pt1 90.8(5)
O21 Ni1 Pt1 91.2(4)
C11 S11 Pt1 103.2(8)
C21 S21 Pt1 104.3(9)
C31 S31 Pt1 104.8(8)
C41 S41 Pt1 103.8(9)
C11 O11 Ni1 127.5(15)
C21 O21 Ni1 128.4(13)
C31 O31 Ni1 129.2(16)
C41 O41 Ni1 125.6(16)
Ni1 O1W H11W 121.4
Ni1 O1W H12W 129.3
H11W O1W H12W 105.9
O11 C11 C12 117(2)
O11 C11 S11 123.2(18)
C12 C11 S11 119.7(18)
C13 C12 C17 121(2)
C13 C12 C11 121(2)
C17 C12 C11 118(2)
C12 C13 C14 118(2)
C12 C13 H13 121.0
C14 C13 H13 121.0
C15 C14 C13 122(2)
C15 C14 H14 119.2
C13 C14 H14 119.2
C16 C15 C14 118(2)
C16 C15 H15 121.0
C14 C15 H15 121.0
C15 C16 C17 119(2)
C15 C16 H16 120.4
C17 C16 H16 120.4
C12 C17 C16 122(2)
C12 C17 H17 119.0
C16 C17 H17 119.0
O21 C21 C22 119(2)
O21 C21 S21 121.7(18)
C22 C21 S21 119(2)
C27 C22 C21 117(2)
C27 C22 C23 120(2)
C21 C22 C23 124(2)
C24 C23 C22 123(3)
C24 C23 H23 118.6
C22 C23 H23 118.6
C23 C24 C25 115(3)
C23 C24 H24 122.3
C25 C24 H24 122.3
C24 C25 C26 125(3)
C24 C25 H25 117.5
C26 C25 H25 117.5
C27 C26 C25 118(2)
C27 C26 H26 120.9
C25 C26 H26 120.9
C26 C27 C22 118(3)
C26 C27 H27 120.9
C22 C27 H27 120.9
O31 C31 C32 121(2)
O31 C31 S31 120.4(19)
C32 C31 S31 118.7(17)
C37 C32 C31 123(2)
C37 C32 C33 118(2)
C31 C32 C33 119(2)
C34 C33 C32 121(2)
C34 C33 H33 119.5
C32 C33 H33 119.5
C33 C34 C35 121(2)
C33 C34 H34 119.7
C35 C34 H34 119.7
C36 C35 C34 122(2)
C36 C35 H35 118.9
C34 C35 H35 118.9
C35 C36 C37 117(2)
C35 C36 H36 121.3
C37 C36 H36 121.3
C36 C37 C32 120(2)
C36 C37 H37 119.8
C32 C37 H37 119.8
O41 C41 C42 117(2)
O41 C41 S41 125(2)
C42 C41 S41 118.5(17)
C41 C42 C47 121(2)
C41 C42 C43 122(2)
C47 C42 C43 117(2)
C44 C43 C42 121(2)
C44 C43 H43 119.5
C42 C43 H43 119.5
C43 C44 C45 119(2)
C43 C44 H44 120.5
C45 C44 H44 120.5
C44 C45 C46 125(3)
C44 C45 H45 117.7
C46 C45 H45 117.7
C47 C46 C45 117(2)
C47 C46 H46 121.5
C45 C46 H46 121.5
C46 C47 C42 121(2)
C46 C47 H47 119.3
C42 C47 H47 119.3
C51 O5 C54 112.0(19)
O5 C51 C52 107(2)
O5 C51 H51A 110.4
C52 C51 H51A 110.4
O5 C51 H51B 110.4
C52 C51 H51B 110.4
H51A C51 H51B 108.6
C53 C52 C51 100(2)
C53 C52 H52A 111.7
C51 C52 H52A 111.7
C53 C52 H52B 111.7
C51 C52 H52B 111.7
H52A C52 H52B 109.5
C52 C53 C54 113(2)
C52 C53 H53A 109.1
C54 C53 H53A 109.1
C52 C53 H53B 109.1
C54 C53 H53B 109.1
H53A C53 H53B 107.8
O5 C54 C53 94.3(19)
O5 C54 H54A 112.9
C53 C54 H54A 112.9
O5 C54 H54B 112.9
C53 C54 H54B 112.9
H54A C54 H54B 110.3
C61 O6 C64 109(2)
O6 C61 C62 101(3)
O6 C61 H61A 111.6
C62 C61 H61A 111.6
O6 C61 H61B 111.6
C62 C61 H61B 111.6
H61A C61 H61B 109.4
C61 C62 C63 106(3)
C61 C62 H62A 110.5
C63 C62 H62A 110.5
C61 C62 H62B 110.5
C63 C62 H62B 110.5
H62A C62 H62B 108.7
O6 C64 C63 97(2)
O6 C64 H64A 112.3
C63 C64 H64A 112.3
O6 C64 H64B 112.3
C63 C64 H64B 112.3
H64A C64 H64B 109.9
C62 C63 C64 90(2)
C62 C63 H63A 113.7
C64 C63 H63A 113.7
C62 C63 H63B 113.7
C64 C63 H63B 113.7
H63A C63 H63B 110.9

loop_
_geom_bond_atom_site_label_1
_geom_bond_atom_site_label_2
_geom_bond_distance
Pt1 S21 2.354(6)
Pt1 S11 2.355(7)
Pt1 S41 2.357(6)
Pt1 S31 2.368(7)
Pt1 Cl1 2.430(5)
Pt1 Ni1 2.488(3)
Ni1 O11 1.999(17)
Ni1 O1W 2.003(15)
Ni1 O41 2.011(16)
Ni1 O31 2.017(18)
Ni1 O21 2.080(15)
S11 C11 1.71(2)
S21 C21 1.76(2)
S31 C31 1.75(2)
S41 C41 1.69(3)
O11 C11 1.28(3)
O21 C21 1.20(3)
O31 C31 1.24(3)
O41 C41 1.27(3)
O1W H11W 0.8560
O1W H12W 0.8643
C11 C12 1.44(3)
C12 C13 1.37(3)
C12 C17 1.38(3)
C13 C14 1.47(3)
C13 H13 0.9300
C14 C15 1.44(3)
C14 H14 0.9300
C15 C16 1.40(3)
C15 H15 0.9300
C16 C17 1.45(3)
C16 H16 0.9300
C17 H17 0.9300
C21 C22 1.42(3)
C22 C27 1.40(3)
C22 C23 1.45(4)
C23 C24 1.35(4)
C23 H23 0.9300
C24 C25 1.37(3)
C24 H24 0.9300
C25 C26 1.43(4)
C25 H25 0.9300
C26 C27 1.39(3)
C26 H26 0.9300
C27 H27 0.9300
C31 C32 1.42(3)
C32 C37 1.41(3)
C32 C33 1.44(3)
C33 C34 1.29(3)
C33 H33 0.9300
C34 C35 1.42(3)
C34 H34 0.9300
C35 C36 1.36(3)
C35 H35 0.9300
C36 C37 1.41(3)
C36 H36 0.9300
C37 H37 0.9300
C41 C42 1.46(3)
C42 C47 1.46(3)
C42 C43 1.46(3)
C43 C44 1.37(3)
C43 H43 0.9300
C44 C45 1.37(4)
C44 H44 0.9300
C45 C46 1.43(3)
C45 H45 0.9300
C46 C47 1.38(3)
C46 H46 0.9300
C47 H47 0.9300
O5 C51 1.43(3)
O5 C54 1.51(3)
C51 C52 1.60(4)
C51 H51A 0.9700
C51 H51B 0.9700
C52 C53 1.49(4)
C52 H52A 0.9700
C52 H52B 0.9700
C53 C54 1.60(4)
C53 H53A 0.9700
C53 H53B 0.9700
C54 H54A 0.9700
C54 H54B 0.9700
O6 C61 1.45(4)
O6 C64 1.50(4)
C61 C62 1.53(4)
C61 H61A 0.9700
C61 H61B 0.9700
C62 C63 1.58(4)
C62 H62A 0.9700
C62 H62B 0.9700
C64 C63 1.606(10)
C64 H64A 0.9700
C64 H64B 0.9700
C63 H63A 0.9700
C63 H63B 0.9700

loop_
_geom_hbond_atom_site_label_D
_geom_hbond_atom_site_label_H
_geom_hbond_atom_site_label_A
_geom_hbond_distance_DH
_geom_hbond_distance_HA
_geom_hbond_distance_DA
_geom_hbond_angle_DHA
O1W H11W O5 0.86 1.90 2.69(2) 152.8
O1W H12W O6 0.86 1.76 2.61(3) 170.5
